data_7250919
loop_
_publ_author_name
'Wang, Zengping'
'Zhai, Xiaofang'
'Bai, Pengtao'
'Fang, Li'
'Zheng, Shaojun'
'Zhao, Jiajia'
'Yang, Fu'
'Xu, Chen'
'Song, Heng'

_publ_section_title
;
 An unconventional photochemical amide synthesis from excited-state
 nitroarenes
;
_journal_issue 42
_journal_name_full 'Green Chemistry'
_journal_page_first 13427
_journal_page_last 13435
_journal_paper_doi 10.1039/D5GC03649F
_journal_volume 27
_journal_year 2025
_chemical_formula_sum 'C11 H13 N O2'
_chemical_formula_weight 191.22
_space_group_IT_number 61
_space_group_name_Hall '-P 2ac 2ab'
_space_group_name_H-M_alt 'P b c a'
_atom_sites_solution_hydrogens geom
_atom_sites_solution_primary direct
_atom_sites_solution_secondary difmap
_audit_creation_method SHELXL-97
_audit_update_record
;
2025-04-22 deposited with the CCDC.	2025-09-26 downloaded from the CCDC.
;
_cell_angle_alpha 90.00
_cell_angle_beta 90.00
_cell_angle_gamma 90.00
_cell_formula_units_Z 8
_cell_length_a 11.6455(11)
_cell_length_b 9.2112(8)
_cell_length_c 18.6069(17)
_cell_measurement_temperature 296(2)
_cell_volume 1995.9(3)
_computing_structure_refinement 'SHELXL-97 (Sheldrick, 1997)'
_computing_structure_solution 'SHELXS-97 (Sheldrick, 1990)'
_diffrn_ambient_temperature 296(2)
_diffrn_measured_fraction_theta_full 0.997
_diffrn_measured_fraction_theta_max 0.997
_diffrn_radiation_monochromator graphite
_diffrn_radiation_source 'fine-focus sealed tube'
_diffrn_radiation_type MoK\a
_diffrn_radiation_wavelength 0.71073
_diffrn_reflns_av_R_equivalents 0.0180
_diffrn_reflns_av_sigmaI/netI 0.0112
_diffrn_reflns_limit_h_max 15
_diffrn_reflns_limit_h_min -14
_diffrn_reflns_limit_k_max 7
_diffrn_reflns_limit_k_min -11
_diffrn_reflns_limit_l_max 23
_diffrn_reflns_limit_l_min -24
_diffrn_reflns_number 16202
_diffrn_reflns_theta_full 27.60
_diffrn_reflns_theta_max 27.60
_diffrn_reflns_theta_min 2.80
_exptl_absorpt_coefficient_mu 0.088
_exptl_crystal_density_diffrn 1.273
_exptl_crystal_density_method 'not measured'
_exptl_crystal_F_000 816
_refine_diff_density_max 0.227
_refine_diff_density_min -0.195
_refine_diff_density_rms 0.038
_refine_ls_extinction_method none
_refine_ls_goodness_of_fit_ref 1.040
_refine_ls_hydrogen_treatment mixed
_refine_ls_matrix_type full
_refine_ls_number_parameters 154
_refine_ls_number_reflns 2303
_refine_ls_number_restraints 0
_refine_ls_restrained_S_all 1.040
_refine_ls_R_factor_all 0.0527
_refine_ls_R_factor_gt 0.0432
_refine_ls_shift/su_max 0.001
_refine_ls_shift/su_mean 0.000
_refine_ls_structure_factor_coef Fsqd
_refine_ls_weighting_details 'calc w=1/[\s^2^(Fo^2^)+(0.0626P)^2^+0.5805P] where P=(Fo^2^+2Fc^2^)/3'
_refine_ls_weighting_scheme calc
_refine_ls_wR_factor_gt 0.1162
_refine_ls_wR_factor_ref 0.1256
_reflns_number_gt 1904
_reflns_number_total 2303
_reflns_threshold_expression >2sigma(I)
_cod_data_source_file d5gc03649f2.cif
_cod_data_source_block w
_cod_depositor_comments 'Adding full bibliography for 7250918--7250924.cif.'
_cod_database_code 7250919

loop_
_symmetry_equiv_pos_as_xyz
'x, y, z'
'-x+1/2, -y, z+1/2'
'x+1/2, -y+1/2, -z'
'-x, y+1/2, -z+1/2'
'-x, -y, -z'
'x-1/2, y, -z-1/2'
'-x-1/2, y-1/2, z'
'x, -y-1/2, z-1/2'

loop_
_atom_site_label
_atom_site_type_symbol
_atom_site_fract_x
_atom_site_fract_y
_atom_site_fract_z
_atom_site_U_iso_or_equiv
_atom_site_adp_type
_atom_site_occupancy
_atom_site_symmetry_multiplicity
_atom_site_calc_flag
_atom_site_refinement_flags
_atom_site_disorder_assembly
_atom_site_disorder_group
N1 N 0.20499(9) 0.12012(12) 0.27828(6) 0.0357(3) Uani 1 1 d . . .
O2 O 0.34115(8) 0.03755(13) 0.35585(6) 0.0525(3) Uani 1 1 d . . .
O3 O 0.45806(8) 0.11990(13) 0.25139(6) 0.0538(3) Uani 1 1 d . . .
H3 H 0.4292 0.0898 0.2887 0.081 Uiso 1 1 calc R . .
C4 C 0.19796(12) 0.30853(15) 0.19054(8) 0.0400(3) Uani 1 1 d . . .
C5 C 0.26538(10) 0.21335(13) 0.23077(6) 0.0325(3) Uani 1 1 d . . .
C6 C 0.38445(11) 0.21306(14) 0.21882(7) 0.0367(3) Uani 1 1 d . . .
C7 C 0.15559(12) -0.12122(16) 0.43001(8) 0.0437(3) Uani 1 1 d . . .
C8 C 0.43048(12) 0.30974(16) 0.16935(8) 0.0443(3) Uani 1 1 d . . .
C9 C 0.23961(11) 0.04230(14) 0.33558(7) 0.0366(3) Uani 1 1 d . . .
C10 C 0.36236(14) 0.40311(17) 0.13052(8) 0.0481(4) Uani 1 1 d . . .
C11 C 0.14600(12) -0.03497(16) 0.37274(8) 0.0421(3) Uani 1 1 d . . .
C12 C 0.24511(15) 0.40164(17) 0.14078(8) 0.0468(4) Uani 1 1 d . . .
C13 C 0.05062(16) -0.1908(2) 0.46125(10) 0.0645(5) Uani 1 1 d . . .
H13A H 0.0422 -0.1616 0.5105 0.097 Uiso 1 1 calc R . .
H13B H 0.0581 -0.2945 0.4588 0.097 Uiso 1 1 calc R . .
H13C H -0.0158 -0.1609 0.4345 0.097 Uiso 1 1 calc R . .
C14 C 0.26518(15) -0.1594(2) 0.46756(9) 0.0611(5) Uani 1 1 d . . .
H14A H 0.2830 -0.2597 0.4590 0.092 Uiso 1 1 calc R . .
H14B H 0.2566 -0.1434 0.5183 0.092 Uiso 1 1 calc R . .
H14C H 0.3262 -0.0997 0.4495 0.092 Uiso 1 1 calc R . .
H8 H 0.5123(15) 0.3091(17) 0.1617(9) 0.052(4) Uiso 1 1 d . . .
H4 H 0.1161(15) 0.3072(17) 0.1983(8) 0.046(4) Uiso 1 1 d . . .
H1 H 0.1305(16) 0.1176(17) 0.2690(9) 0.047(4) Uiso 1 1 d . . .
H12 H 0.1999(15) 0.466(2) 0.1152(10) 0.055(5) Uiso 1 1 d . . .
H11 H 0.0712(15) -0.0170(18) 0.3528(9) 0.051(4) Uiso 1 1 d . . .
H10 H 0.3966(16) 0.4708(19) 0.0960(9) 0.061(5) Uiso 1 1 d . . .

loop_
_atom_site_aniso_label
_atom_site_aniso_U_11
_atom_site_aniso_U_22
_atom_site_aniso_U_33
_atom_site_aniso_U_23
_atom_site_aniso_U_13
_atom_site_aniso_U_12
N1 0.0199(5) 0.0443(6) 0.0430(6) 0.0010(5) 0.0000(4) 0.0000(4)
O2 0.0271(5) 0.0761(8) 0.0544(6) 0.0136(5) -0.0053(4) -0.0003(5)
O3 0.0234(5) 0.0680(7) 0.0699(7) 0.0190(6) 0.0058(4) 0.0074(5)
C4 0.0303(6) 0.0435(7) 0.0460(7) -0.0016(6) -0.0016(5) 0.0027(5)
C5 0.0263(6) 0.0340(6) 0.0371(6) -0.0051(5) -0.0001(5) -0.0011(5)
C6 0.0257(6) 0.0396(7) 0.0449(7) -0.0039(5) 0.0006(5) -0.0011(5)
C7 0.0423(8) 0.0473(8) 0.0414(7) -0.0022(6) 0.0039(6) 0.0003(6)
C8 0.0327(7) 0.0489(8) 0.0512(8) -0.0025(6) 0.0054(6) -0.0074(6)
C9 0.0283(6) 0.0413(7) 0.0402(6) -0.0030(5) -0.0002(5) 0.0026(5)
C10 0.0532(9) 0.0459(8) 0.0452(8) 0.0018(6) 0.0056(7) -0.0078(7)
C11 0.0291(7) 0.0515(8) 0.0457(7) 0.0027(6) 0.0009(5) 0.0001(6)
C12 0.0492(9) 0.0449(8) 0.0464(8) 0.0037(6) -0.0052(7) 0.0041(6)
C13 0.0570(10) 0.0759(12) 0.0606(10) 0.0185(9) 0.0096(8) -0.0069(9)
C14 0.0569(10) 0.0737(11) 0.0527(9) 0.0131(8) -0.0081(8) 0.0016(9)

loop_
_atom_type_symbol
_atom_type_description
_atom_type_scat_dispersion_real
_atom_type_scat_dispersion_imag
_atom_type_scat_source
C C 0.0033 0.0016 'International Tables Vol C Tables 4.2.6.8 and 6.1.1.4'
H H 0.0000 0.0000 'International Tables Vol C Tables 4.2.6.8 and 6.1.1.4'
N N 0.0061 0.0033 'International Tables Vol C Tables 4.2.6.8 and 6.1.1.4'
O O 0.0106 0.0060 'International Tables Vol C Tables 4.2.6.8 and 6.1.1.4'

loop_
_geom_angle_atom_site_label_1
_geom_angle_atom_site_label_2
_geom_angle_atom_site_label_3
_geom_angle
_geom_angle_site_symmetry_1
_geom_angle_site_symmetry_3
_geom_angle_publ_flag
C9 N1 C5 131.85(11) . . ?
C9 N1 H1 115.7(10) . . ?
C5 N1 H1 112.3(10) . . ?
C6 O3 H3 109.5 . . ?
C12 C4 C5 121.88(13) . . ?
C12 C4 H4 120.2(9) . . ?
C5 C4 H4 118.0(9) . . ?
C4 C5 C6 118.17(12) . . ?
C4 C5 N1 115.84(11) . . ?
C6 C5 N1 125.93(11) . . ?
O3 C6 C8 117.27(11) . . ?
O3 C6 C5 123.68(12) . . ?
C8 C6 C5 119.01(12) . . ?
C11 C7 C14 125.76(14) . . ?
C11 C7 C13 119.77(14) . . ?
C14 C7 C13 114.47(14) . . ?
C10 C8 C6 121.79(13) . . ?
C10 C8 H8 119.8(10) . . ?
C6 C8 H8 118.4(10) . . ?
O2 C9 N1 122.98(12) . . ?
O2 C9 C11 123.00(12) . . ?
N1 C9 C11 114.01(11) . . ?
C8 C10 C12 119.49(14) . . ?
C8 C10 H10 120.5(11) . . ?
C12 C10 H10 120.0(11) . . ?
C7 C11 C9 126.89(13) . . ?
C7 C11 H11 119.2(10) . . ?
C9 C11 H11 113.9(10) . . ?
C4 C12 C10 119.63(14) . . ?
C4 C12 H12 121.3(11) . . ?
C10 C12 H12 119.0(11) . . ?
C7 C13 H13A 109.5 . . ?
C7 C13 H13B 109.5 . . ?
H13A C13 H13B 109.5 . . ?
C7 C13 H13C 109.5 . . ?
H13A C13 H13C 109.5 . . ?
H13B C13 H13C 109.5 . . ?
C7 C14 H14A 109.5 . . ?
C7 C14 H14B 109.5 . . ?
H14A C14 H14B 109.5 . . ?
C7 C14 H14C 109.5 . . ?
H14A C14 H14C 109.5 . . ?
H14B C14 H14C 109.5 . . ?

loop_
_geom_bond_atom_site_label_1
_geom_bond_atom_site_label_2
_geom_bond_distance
_geom_bond_site_symmetry_2
_geom_bond_publ_flag
N1 C9 1.3465(17) . ?
N1 C5 1.4190(16) . ?
N1 H1 0.885(18) . ?
O2 C9 1.2419(16) . ?
O3 C6 1.3559(16) . ?
O3 H3 0.8200 . ?
C4 C12 1.376(2) . ?
C4 C5 1.3947(18) . ?
C4 H4 0.965(17) . ?
C5 C6 1.4045(17) . ?
C6 C8 1.388(2) . ?
C7 C11 1.334(2) . ?
C7 C14 1.497(2) . ?
C7 C13 1.498(2) . ?
C8 C10 1.375(2) . ?
C8 H8 0.963(18) . ?
C9 C11 1.4742(19) . ?
C10 C12 1.379(2) . ?
C10 H10 0.981(18) . ?
C11 H11 0.961(18) . ?
C12 H12 0.925(19) . ?
C13 H13A 0.9600 . ?
C13 H13B 0.9600 . ?
C13 H13C 0.9600 . ?
C14 H14A 0.9600 . ?
C14 H14B 0.9600 . ?
C14 H14C 0.9600 . ?

loop_
_geom_torsion_atom_site_label_1
_geom_torsion_atom_site_label_2
_geom_torsion_atom_site_label_3
_geom_torsion_atom_site_label_4
_geom_torsion
_geom_torsion_site_symmetry_1
_geom_torsion_site_symmetry_2
_geom_torsion_site_symmetry_3
_geom_torsion_site_symmetry_4
_geom_torsion_publ_flag
C12 C4 C5 C6 -0.7(2) . . . . ?
C12 C4 C5 N1 -177.92(12) . . . . ?
C9 N1 C5 C4 -161.92(13) . . . . ?
C9 N1 C5 C6 21.1(2) . . . . ?
C4 C5 C6 O3 -175.99(13) . . . . ?
N1 C5 C6 O3 0.9(2) . . . . ?
C4 C5 C6 C8 1.86(18) . . . . ?
N1 C5 C6 C8 178.78(12) . . . . ?
O3 C6 C8 C10 176.35(14) . . . . ?
C5 C6 C8 C10 -1.6(2) . . . . ?
C5 N1 C9 O2 -2.4(2) . . . . ?
C5 N1 C9 C11 176.77(12) . . . . ?
C6 C8 C10 C12 0.2(2) . . . . ?
C14 C7 C11 C9 -1.3(3) . . . . ?
C13 C7 C11 C9 179.68(15) . . . . ?
O2 C9 C11 C7 -1.9(2) . . . . ?
N1 C9 C11 C7 178.94(14) . . . . ?
C5 C4 C12 C10 -0.8(2) . . . . ?
C8 C10 C12 C4 1.1(2) . . . . ?
